data_1554155
loop_
_publ_author_name
'Lee, Young-Gi'
'Kang, Songsu'
'Moerdyk, Jonathan P.'
'Bielawski, Christopher W.'

_publ_section_title
;
 Poly(2-imino-4-oxazolidinone)s via the Condensation of Diamidocarbenes
 with Bis(isocyanate)s
;
_journal_issue 24
_journal_name_full Macromolecules
_journal_page_first 9081
_journal_paper_doi 10.1021/acs.macromol.5b01930
_journal_volume 48
_journal_year 2015
_chemical_formula_moiety 'C38 H38 N4 O4'
_chemical_formula_sum 'C38 H38 N4 O4'
_chemical_formula_weight 614.72
_chemical_name_common DACPhenylIsocyanate
_space_group_IT_number 14
_space_group_name_Hall '-P 2ybc'
_space_group_name_H-M_alt 'P 1 21/c 1'
_symmetry_cell_setting monoclinic
_symmetry_space_group_name_H-M 'P 1 21/c 1'
_atom_sites_solution_hydrogens geom
_atom_sites_solution_primary direct
_atom_sites_solution_secondary difmap
_audit_creation_method SHELXL-97
_cell_angle_alpha 90.00
_cell_angle_beta 104.447(6)
_cell_angle_gamma 90.00
_cell_formula_units_Z 4
_cell_length_a 16.966(4)
_cell_length_b 10.138(2)
_cell_length_c 19.461(5)
_cell_measurement_temperature 120(2)
_cell_volume 3241.5(13)
_computing_cell_refinement 'CrystalClear (Rigaku Inc., 2008)'
_computing_data_collection 'CrystalClear (Rigaku Inc., 2008)'
_computing_data_reduction 'CrystalClear (Rigaku Inc., 2008)'
_computing_structure_refinement 'SHELXL-97 (Sheldrick, 1997)'
_computing_structure_solution 'SHELXS-97 (Sheldrick, 1990)'
_diffrn_ambient_temperature 120(2)
_diffrn_measured_fraction_theta_full 0.998
_diffrn_measured_fraction_theta_max 0.998
_diffrn_measurement_device_type 'CCD area detector'
_diffrn_measurement_method 'phi and omega scans'
_diffrn_radiation_monochromator graphite
_diffrn_radiation_source 'fine-focus sealed tube'
_diffrn_radiation_type MoK\a
_diffrn_radiation_wavelength 0.71075
_diffrn_reflns_av_R_equivalents 0.0000
_diffrn_reflns_av_sigmaI/netI 0.1021
_diffrn_reflns_limit_h_max 20
_diffrn_reflns_limit_h_min -20
_diffrn_reflns_limit_k_max 12
_diffrn_reflns_limit_k_min -12
_diffrn_reflns_limit_l_max 23
_diffrn_reflns_limit_l_min -23
_diffrn_reflns_number 42849
_diffrn_reflns_theta_full 25.00
_diffrn_reflns_theta_max 25.00
_diffrn_reflns_theta_min 2.95
_exptl_absorpt_coefficient_mu 0.083
_exptl_absorpt_correction_type none
_exptl_absorpt_process_details none
_exptl_crystal_colour colorless
_exptl_crystal_density_diffrn 1.260
_exptl_crystal_density_method 'not measured'
_exptl_crystal_description blocks
_exptl_crystal_F_000 1304
_exptl_crystal_size_max 0.27
_exptl_crystal_size_mid 0.18
_exptl_crystal_size_min 0.11
_refine_diff_density_max 0.433
_refine_diff_density_min -0.471
_refine_diff_density_rms 0.104
_refine_ls_extinction_method none
_refine_ls_goodness_of_fit_ref 1.069
_refine_ls_hydrogen_treatment constr
_refine_ls_matrix_type full
_refine_ls_number_parameters 424
_refine_ls_number_reflns 42849
_refine_ls_number_restraints 0
_refine_ls_restrained_S_all 1.069
_refine_ls_R_factor_all 0.1040
_refine_ls_R_factor_gt 0.0843
_refine_ls_shift/su_max 0.034
_refine_ls_shift/su_mean 0.000
_refine_ls_structure_factor_coef Fsqd
_refine_ls_weighting_details 'calc w=1/[\s^2^(Fo^2^)+(0.0343P)^2^+16.8966P] where P=(Fo^2^+2Fc^2^)/3'
_refine_ls_weighting_scheme calc
_refine_ls_wR_factor_gt 0.2463
_refine_ls_wR_factor_ref 0.2575
_reflns_number_gt 31717
_reflns_number_total 42849
_reflns_threshold_expression >2sigma(I)
_cod_data_source_file ma5b01930_si_002.cif
_cod_data_source_block DACPhenylIsocyanate_2
_cod_depositor_comments
;
The following automatic conversions were performed:

data item '_symmetry_cell_setting' value 'Monoclinic' was changed to
'monoclinic' in accordance with the
/home/saulius/struct/COD-crude-data/automatic-downloads/DataCite-retrospective/ACS/depositions/lib/dictionaries/cif_core.dic
dictionary named 'cif_core.dic' version 2.4.2 last updated on
2011-04-26.

Automatic conversion script
Id: cif_fix_values 6909 2019-04-08 15:41:33Z antanas 
;
_cod_original_cell_volume 3241.3(13)
_cod_original_sg_symbol_H-M P21/c
_cod_database_code 1554155

loop_
_symmetry_equiv_pos_as_xyz
'x, y, z'
'-x, y+1/2, -z+1/2'
'-x, -y, -z'
'x, -y-1/2, z-1/2'

loop_
_atom_site_label
_atom_site_type_symbol
_atom_site_fract_x
_atom_site_fract_y
_atom_site_fract_z
_atom_site_U_iso_or_equiv
_atom_site_adp_type
_atom_site_occupancy
_atom_site_symmetry_multiplicity
_atom_site_calc_flag
_atom_site_refinement_flags
O1 O 0.22698(9) 0.47081(14) -0.20553(8) 0.0334(4) Uani 1 1 d .
N1 N 0.21426(9) 0.35467(15) -0.10994(8) 0.0203(4) Uani 1 1 d .
C1 C 0.25115(12) 0.30720(19) -0.03904(10) 0.0204(4) Uani 1 1 d .
O2 O 0.45847(8) 0.31767(14) -0.04558(8) 0.0344(4) Uani 1 1 d .
C2 C 0.25906(12) 0.42646(18) -0.14742(11) 0.0228(4) Uani 1 1 d .
N2 N 0.33461(9) 0.26953(15) -0.02983(9) 0.0215(4) Uani 1 1 d .
O3 O 0.18634(8) 0.09095(12) -0.04355(7) 0.0249(3) Uani 1 1 d .
N3 N 0.16751(10) 0.25164(15) 0.03483(8) 0.0218(4) Uani 1 1 d .
C3 C 0.34845(12) 0.4477(2) -0.11300(11) 0.0276(5) Uani 1 1 d .
O4 O 0.24692(8) 0.41346(12) 0.01187(7) 0.0214(3) Uani 1 1 d .
N4 N 0.18640(10) 0.43958(16) 0.10686(9) 0.0268(4) Uani 1 1 d .
C4 C 0.38606(12) 0.3405(2) -0.06037(11) 0.0248(5) Uani 1 1 d .
C5 C 0.35860(15) 0.5809(2) -0.07350(13) 0.0406(6) Uani 1 1 d .
H5A H 0.3294 0.5787 -0.0372 0.061 Uiso 1 1 calc R
H5B H 0.3375 0.6504 -0.1064 0.061 Uiso 1 1 calc R
H5C H 0.4153 0.5964 -0.0523 0.061 Uiso 1 1 calc R
C6 C 0.39369(14) 0.4502(2) -0.17233(12) 0.0406(6) Uani 1 1 d .
H6A H 0.3831 0.3699 -0.1992 0.061 Uiso 1 1 calc R
H6B H 0.4511 0.4584 -0.1518 0.061 Uiso 1 1 calc R
H6C H 0.3751 0.5239 -0.2031 0.061 Uiso 1 1 calc R
C7 C 0.37256(12) 0.1733(2) 0.02442(11) 0.0246(5) Uani 1 1 d .
C8 C 0.40591(12) 0.2147(2) 0.09379(11) 0.0303(5) Uani 1 1 d .
C9 C 0.44471(13) 0.1214(2) 0.14288(12) 0.0371(6) Uani 1 1 d .
H9A H 0.4663 0.1471 0.1897 0.044 Uiso 1 1 calc R
C10 C 0.45217(14) -0.0082(2) 0.12422(13) 0.0385(6) Uani 1 1 d .
C11 C 0.42093(13) -0.0451(2) 0.05467(13) 0.0355(6) Uani 1 1 d .
H11A H 0.4267 -0.1321 0.0416 0.043 Uiso 1 1 calc R
C12 C 0.38112(12) 0.0438(2) 0.00357(12) 0.0280(5) Uani 1 1 d .
C13 C 0.35223(14) -0.0017(2) -0.07215(12) 0.0363(6) Uani 1 1 d .
H13A H 0.3557 0.0699 -0.1035 0.054 Uiso 1 1 calc R
H13B H 0.2968 -0.0309 -0.0809 0.054 Uiso 1 1 calc R
H13C H 0.3858 -0.0733 -0.0804 0.054 Uiso 1 1 calc R
C14 C 0.49676(16) -0.1066(3) 0.17882(14) 0.0546(8) Uani 1 1 d .
H14A H 0.5079 -0.1850 0.1552 0.082 Uiso 1 1 calc R
H14B H 0.4636 -0.1285 0.2106 0.082 Uiso 1 1 calc R
H14C H 0.5470 -0.0686 0.2053 0.082 Uiso 1 1 calc R
C15 C 0.40570(15) 0.3565(2) 0.11695(13) 0.0443(6) Uani 1 1 d .
H15A H 0.4519 0.3722 0.1561 0.066 Uiso 1 1 calc R
H15B H 0.3566 0.3742 0.1314 0.066 Uiso 1 1 calc R
H15C H 0.4085 0.4133 0.0782 0.066 Uiso 1 1 calc R
C16 C 0.12966(11) 0.32833(18) -0.14442(10) 0.0208(4) Uani 1 1 d .
C17 C 0.11228(12) 0.22647(18) -0.19400(10) 0.0223(4) Uani 1 1 d .
C18 C 0.03180(12) 0.20419(19) -0.22896(11) 0.0256(5) Uani 1 1 d .
H18A H 0.0198 0.1361 -0.2619 0.031 Uiso 1 1 calc R
C19 C -0.03158(12) 0.27901(19) -0.21692(11) 0.0258(5) Uani 1 1 d .
C20 C -0.01218(12) 0.38064(19) -0.16768(11) 0.0243(5) Uani 1 1 d .
H20A H -0.0540 0.4312 -0.1583 0.029 Uiso 1 1 calc R
C21 C 0.06775(12) 0.40931(18) -0.13200(10) 0.0226(4) Uani 1 1 d .
C22 C 0.08378(14) 0.5263(2) -0.08346(12) 0.0328(5) Uani 1 1 d .
H22A H 0.1375 0.5594 -0.0807 0.049 Uiso 1 1 calc R
H22B H 0.0797 0.5004 -0.0370 0.049 Uiso 1 1 calc R
H22C H 0.0445 0.5939 -0.1016 0.049 Uiso 1 1 calc R
C23 C -0.11837(13) 0.2547(2) -0.25757(13) 0.0384(6) Uani 1 1 d .
H23A H -0.1516 0.2415 -0.2248 0.058 Uiso 1 1 calc R
H23B H -0.1207 0.1775 -0.2866 0.058 Uiso 1 1 calc R
H23C H -0.1381 0.3294 -0.2871 0.058 Uiso 1 1 calc R
C24 C 0.17774(13) 0.1439(2) -0.21229(11) 0.0301(5) Uani 1 1 d .
H24A H 0.1580 0.1078 -0.2590 0.045 Uiso 1 1 calc R
H24B H 0.1924 0.0734 -0.1786 0.045 Uiso 1 1 calc R
H24C H 0.2246 0.1978 -0.2109 0.045 Uiso 1 1 calc R
C25 C 0.19827(12) 0.19895(19) -0.01805(10) 0.0205(4) Uani 1 1 d .
C26 C 0.19905(12) 0.37586(18) 0.05564(11) 0.0231(4) Uani 1 1 d .
C27 C 0.22329(13) 0.5658(2) 0.12441(11) 0.0287(5) Uani 1 1 d .
C28 C 0.27956(13) 0.5803(2) 0.18925(12) 0.0339(5) Uani 1 1 d .
H28A H 0.2949 0.5074 0.2185 0.041 Uiso 1 1 calc R
C29 C 0.31290(14) 0.7026(2) 0.21059(13) 0.0399(6) Uani 1 1 d .
H29A H 0.3506 0.7116 0.2541 0.048 Uiso 1 1 calc R
C30 C 0.29023(15) 0.8120(2) 0.16715(13) 0.0429(6) Uani 1 1 d .
H30A H 0.3125 0.8945 0.1813 0.051 Uiso 1 1 calc R
C31 C 0.23487(16) 0.7968(2) 0.10355(13) 0.0445(6) Uani 1 1 d .
H31A H 0.2199 0.8696 0.0741 0.053 Uiso 1 1 calc R
C32 C 0.20036(15) 0.6744(2) 0.08175(13) 0.0404(6) Uani 1 1 d .
H32A H 0.1620 0.6662 0.0385 0.048 Uiso 1 1 calc R
C33 C 0.10637(12) 0.18757(18) 0.06332(10) 0.0217(4) Uani 1 1 d .
C34 C 0.02770(13) 0.18603(19) 0.02215(11) 0.0279(5) Uani 1 1 d .
H34A H 0.0143 0.2263 -0.0222 0.033 Uiso 1 1 calc R
C35 C -0.03101(13) 0.1230(2) 0.04835(12) 0.0311(5) Uani 1 1 d .
H35A H -0.0846 0.1204 0.0214 0.037 Uiso 1 1 calc R
C36 C -0.01021(14) 0.0634(2) 0.11468(12) 0.0312(5) Uani 1 1 d .
H36A H -0.0498 0.0206 0.1319 0.037 Uiso 1 1 calc R
C37 C 0.06910(14) 0.0678(2) 0.15498(11) 0.0328(5) Uani 1 1 d .
H37A H 0.0826 0.0289 0.1997 0.039 Uiso 1 1 calc R
C38 C 0.12883(13) 0.1294(2) 0.12950(11) 0.0280(5) Uani 1 1 d .
H38A H 0.1826 0.1316 0.1562 0.034 Uiso 1 1 calc R

loop_
_atom_site_aniso_label
_atom_site_aniso_U_11
_atom_site_aniso_U_22
_atom_site_aniso_U_33
_atom_site_aniso_U_23
_atom_site_aniso_U_13
_atom_site_aniso_U_12
O1 0.0301(8) 0.0455(9) 0.0231(8) 0.0131(7) 0.0039(7) -0.0041(7)
N1 0.0205(9) 0.0284(9) 0.0121(8) 0.0025(7) 0.0040(7) -0.0046(7)
C1 0.0212(11) 0.0287(10) 0.0113(10) -0.0040(8) 0.0038(8) 0.0004(9)
O2 0.0214(8) 0.0499(9) 0.0324(9) 0.0077(8) 0.0080(7) 0.0007(7)
C2 0.0283(11) 0.0241(10) 0.0179(11) 0.0026(8) 0.0095(9) -0.0004(9)
N2 0.0196(9) 0.0298(9) 0.0152(9) 0.0042(7) 0.0047(7) -0.0008(7)
O3 0.0305(8) 0.0245(7) 0.0214(8) -0.0038(6) 0.0093(7) -0.0016(6)
N3 0.0280(9) 0.0248(9) 0.0147(8) -0.0020(7) 0.0094(7) -0.0025(7)
C3 0.0246(12) 0.0318(11) 0.0267(12) 0.0050(9) 0.0069(10) -0.0039(9)
O4 0.0259(8) 0.0267(7) 0.0141(7) -0.0025(6) 0.0098(6) -0.0049(6)
N4 0.0323(10) 0.0295(9) 0.0214(10) -0.0056(8) 0.0118(8) -0.0071(8)
C4 0.0252(12) 0.0305(11) 0.0199(11) -0.0002(9) 0.0078(9) -0.0043(9)
C5 0.0421(15) 0.0321(12) 0.0452(15) 0.0027(11) 0.0060(12) -0.0080(11)
C6 0.0299(13) 0.0623(16) 0.0318(14) 0.0165(12) 0.0123(11) -0.0030(11)
C7 0.0240(11) 0.0336(11) 0.0171(11) 0.0063(9) 0.0067(9) 0.0025(9)
C8 0.0236(11) 0.0472(13) 0.0207(11) 0.0018(10) 0.0068(9) 0.0020(10)
C9 0.0295(13) 0.0620(16) 0.0188(12) 0.0081(11) 0.0043(10) 0.0053(12)
C10 0.0314(13) 0.0552(15) 0.0311(14) 0.0198(12) 0.0119(11) 0.0111(11)
C11 0.0359(13) 0.0358(12) 0.0378(14) 0.0120(11) 0.0146(11) 0.0078(11)
C12 0.0264(12) 0.0348(12) 0.0248(12) 0.0054(9) 0.0101(10) 0.0042(10)
C13 0.0405(14) 0.0355(12) 0.0334(13) -0.0050(10) 0.0100(11) 0.0079(11)
C14 0.0483(16) 0.0798(19) 0.0399(16) 0.0295(15) 0.0189(13) 0.0214(14)
C15 0.0437(15) 0.0549(15) 0.0261(13) -0.0126(11) -0.0068(12) 0.0023(12)
C16 0.0190(10) 0.0253(10) 0.0175(10) 0.0027(8) 0.0035(8) -0.0011(8)
C17 0.0283(11) 0.0214(10) 0.0173(10) 0.0010(8) 0.0059(9) -0.0003(9)
C18 0.0298(12) 0.0249(11) 0.0206(11) -0.0013(9) 0.0036(9) -0.0019(9)
C19 0.0257(11) 0.0294(11) 0.0217(11) 0.0019(9) 0.0045(9) -0.0038(9)
C20 0.0238(11) 0.0267(10) 0.0244(11) 0.0018(9) 0.0094(9) 0.0000(9)
C21 0.0274(11) 0.0231(10) 0.0178(10) 0.0028(8) 0.0068(9) 0.0016(9)
C22 0.0369(13) 0.0336(12) 0.0267(12) -0.0081(10) 0.0056(10) 0.0060(10)
C23 0.0255(12) 0.0395(13) 0.0469(15) -0.0037(11) 0.0029(11) -0.0033(11)
C24 0.0310(12) 0.0371(12) 0.0223(12) -0.0040(9) 0.0065(10) 0.0020(10)
C25 0.0200(10) 0.0279(11) 0.0132(10) 0.0004(9) 0.0031(8) 0.0005(9)
C26 0.0264(11) 0.0256(10) 0.0189(11) -0.0018(9) 0.0086(9) -0.0048(9)
C27 0.0329(12) 0.0320(12) 0.0243(12) -0.0111(9) 0.0127(10) -0.0044(10)
C28 0.0350(13) 0.0392(13) 0.0281(13) -0.0040(10) 0.0085(11) -0.0060(11)
C29 0.0389(14) 0.0458(14) 0.0321(14) -0.0140(11) 0.0037(11) -0.0118(12)
C30 0.0501(16) 0.0363(13) 0.0411(15) -0.0108(12) 0.0092(13) -0.0101(12)
C31 0.0623(17) 0.0293(12) 0.0377(15) -0.0040(11) 0.0048(13) -0.0085(12)
C32 0.0578(16) 0.0306(12) 0.0274(13) -0.0094(10) 0.0006(12) -0.0075(11)
C33 0.0252(11) 0.0227(10) 0.0193(11) -0.0035(8) 0.0098(9) -0.0028(9)
C34 0.0308(12) 0.0291(11) 0.0239(11) 0.0031(9) 0.0071(10) -0.0021(9)
C35 0.0278(12) 0.0303(11) 0.0359(13) -0.0016(10) 0.0092(10) -0.0022(10)
C36 0.0365(13) 0.0310(11) 0.0309(13) -0.0015(10) 0.0173(11) -0.0082(10)
C37 0.0454(14) 0.0359(12) 0.0180(11) 0.0031(9) 0.0095(11) -0.0083(11)
C38 0.0301(12) 0.0321(11) 0.0207(11) 0.0040(9) 0.0043(9) -0.0044(10)

loop_
_atom_type_symbol
_atom_type_description
_atom_type_scat_dispersion_real
_atom_type_scat_dispersion_imag
_atom_type_scat_source
C C 0.0033 0.0016 'International Tables Vol C Tables 4.2.6.8 and 6.1.1.4'
H H 0.0000 0.0000 'International Tables Vol C Tables 4.2.6.8 and 6.1.1.4'
N N 0.0061 0.0033 'International Tables Vol C Tables 4.2.6.8 and 6.1.1.4'
O O 0.0106 0.0060 'International Tables Vol C Tables 4.2.6.8 and 6.1.1.4'

loop_
_geom_angle_atom_site_label_1
_geom_angle_atom_site_label_2
_geom_angle_atom_site_label_3
_geom_angle
C2 N1 C1 120.89(16)
C2 N1 C16 117.60(16)
C1 N1 C16 121.51(15)
N2 C1 N1 112.72(15)
N2 C1 O4 108.78(15)
N1 C1 O4 108.36(15)
N2 C1 C25 113.61(16)
N1 C1 C25 110.41(15)
O4 C1 C25 102.32(14)
O1 C2 N1 120.58(18)
O1 C2 C3 121.83(18)
N1 C2 C3 117.59(17)
C4 N2 C1 121.34(16)
C4 N2 C7 116.60(16)
C1 N2 C7 120.71(15)
C25 N3 C26 112.37(15)
C25 N3 C33 123.75(16)
C26 N3 C33 123.82(15)
C2 C3 C4 113.72(16)
C2 C3 C6 107.63(18)
C4 C3 C6 108.25(17)
C2 C3 C5 108.70(17)
C4 C3 C5 108.32(18)
C6 C3 C5 110.20(18)
C26 O4 C1 110.47(14)
C26 N4 C27 120.10(17)
O2 C4 N2 120.84(19)
O2 C4 C3 121.77(18)
N2 C4 C3 117.39(17)
C3 C5 H5A 109.5
C3 C5 H5B 109.5
H5A C5 H5B 109.5
C3 C5 H5C 109.5
H5A C5 H5C 109.5
H5B C5 H5C 109.5
C3 C6 H6A 109.5
C3 C6 H6B 109.5
H6A C6 H6B 109.5
C3 C6 H6C 109.5
H6A C6 H6C 109.5
H6B C6 H6C 109.5
C8 C7 C12 121.34(19)
C8 C7 N2 119.88(18)
C12 C7 N2 118.50(18)
C9 C8 C7 118.0(2)
C9 C8 C15 118.7(2)
C7 C8 C15 123.16(19)
C10 C9 C8 121.9(2)
C10 C9 H9A 119.1
C8 C9 H9A 119.1
C11 C10 C9 118.7(2)
C11 C10 C14 120.9(2)
C9 C10 C14 120.4(2)
C10 C11 C12 121.8(2)
C10 C11 H11A 119.1
C12 C11 H11A 119.1
C11 C12 C7 118.1(2)
C11 C12 C13 118.9(2)
C7 C12 C13 122.86(19)
C12 C13 H13A 109.5
C12 C13 H13B 109.5
H13A C13 H13B 109.5
C12 C13 H13C 109.5
H13A C13 H13C 109.5
H13B C13 H13C 109.5
C10 C14 H14A 109.5
C10 C14 H14B 109.5
H14A C14 H14B 109.5
C10 C14 H14C 109.5
H14A C14 H14C 109.5
H14B C14 H14C 109.5
C8 C15 H15A 109.5
C8 C15 H15B 109.5
H15A C15 H15B 109.5
C8 C15 H15C 109.5
H15A C15 H15C 109.5
H15B C15 H15C 109.5
C17 C16 C21 121.02(18)
C17 C16 N1 118.11(17)
C21 C16 N1 120.71(17)
C18 C17 C16 118.28(18)
C18 C17 C24 119.31(18)
C16 C17 C24 122.38(18)
C19 C18 C17 122.74(19)
C19 C18 H18A 118.6
C17 C18 H18A 118.6
C18 C19 C20 117.59(19)
C18 C19 C23 121.34(19)
C20 C19 C23 121.03(19)
C19 C20 C21 122.19(19)
C19 C20 H20A 118.9
C21 C20 H20A 118.9
C20 C21 C16 118.10(18)
C20 C21 C22 118.76(18)
C16 C21 C22 123.14(18)
C21 C22 H22A 109.5
C21 C22 H22B 109.5
H22A C22 H22B 109.5
C21 C22 H22C 109.5
H22A C22 H22C 109.5
H22B C22 H22C 109.5
C19 C23 H23A 109.5
C19 C23 H23B 109.5
H23A C23 H23B 109.5
C19 C23 H23C 109.5
H23A C23 H23C 109.5
H23B C23 H23C 109.5
C17 C24 H24A 109.5
C17 C24 H24B 109.5
H24A C24 H24B 109.5
C17 C24 H24C 109.5
H24A C24 H24C 109.5
H24B C24 H24C 109.5
O3 C25 N3 127.55(18)
O3 C25 C1 126.32(17)
N3 C25 C1 106.13(16)
N4 C26 O4 126.75(18)
N4 C26 N3 124.80(18)
O4 C26 N3 108.44(15)
C32 C27 C28 119.4(2)
C32 C27 N4 122.1(2)
C28 C27 N4 118.3(2)
C29 C28 C27 120.4(2)
C29 C28 H28A 119.8
C27 C28 H28A 119.8
C28 C29 C30 120.2(2)
C28 C29 H29A 119.9
C30 C29 H29A 119.9
C31 C30 C29 119.0(2)
C31 C30 H30A 120.5
C29 C30 H30A 120.5
C30 C31 C32 121.3(2)
C30 C31 H31A 119.3
C32 C31 H31A 119.3
C27 C32 C31 119.7(2)
C27 C32 H32A 120.2
C31 C32 H32A 120.2
C34 C33 C38 122.73(19)
C34 C33 N3 117.81(18)
C38 C33 N3 119.46(18)
C33 C34 C35 118.3(2)
C33 C34 H34A 120.9
C35 C34 H34A 120.9
C34 C35 C36 120.3(2)
C34 C35 H35A 119.9
C36 C35 H35A 119.9
C37 C36 C35 120.0(2)
C37 C36 H36A 120.0
C35 C36 H36A 120.0
C36 C37 C38 120.6(2)
C36 C37 H37A 119.7
C38 C37 H37A 119.7
C33 C38 C37 118.1(2)
C33 C38 H38A 121.0
C37 C38 H38A 121.0

loop_
_geom_bond_atom_site_label_1
_geom_bond_atom_site_label_2
_geom_bond_distance
O1 C2 1.212(2)
N1 C2 1.384(2)
N1 C1 1.448(2)
N1 C16 1.450(2)
C1 N2 1.434(2)
C1 O4 1.477(2)
C1 C25 1.536(3)
O2 C4 1.212(2)
C2 C3 1.513(3)
N2 C4 1.375(2)
N2 C7 1.463(2)
O3 C25 1.198(2)
N3 C25 1.373(2)
N3 C26 1.389(2)
N3 C33 1.446(2)
C3 C4 1.521(3)
C3 C6 1.538(3)
C3 C5 1.542(3)
O4 C26 1.370(2)
N4 C26 1.250(2)
N4 C27 1.428(2)
C5 H5A 0.9600
C5 H5B 0.9600
C5 H5C 0.9600
C6 H6A 0.9600
C6 H6B 0.9600
C6 H6C 0.9600
C7 C8 1.392(3)
C7 C12 1.392(3)
C8 C9 1.388(3)
C8 C15 1.506(3)
C9 C10 1.377(3)
C9 H9A 0.9300
C10 C11 1.377(3)
C10 C14 1.515(3)
C11 C12 1.387(3)
C11 H11A 0.9300
C12 C13 1.505(3)
C13 H13A 0.9600
C13 H13B 0.9600
C13 H13C 0.9600
C14 H14A 0.9600
C14 H14B 0.9600
C14 H14C 0.9600
C15 H15A 0.9600
C15 H15B 0.9600
C15 H15C 0.9600
C16 C17 1.394(3)
C16 C21 1.401(3)
C17 C18 1.384(3)
C17 C24 1.503(3)
C18 C19 1.383(3)
C18 H18A 0.9300
C19 C20 1.390(3)
C19 C23 1.508(3)
C20 C21 1.391(3)
C20 H20A 0.9300
C21 C22 1.498(3)
C22 H22A 0.9600
C22 H22B 0.9600
C22 H22C 0.9600
C23 H23A 0.9600
C23 H23B 0.9600
C23 H23C 0.9600
C24 H24A 0.9600
C24 H24B 0.9600
C24 H24C 0.9600
C27 C32 1.375(3)
C27 C28 1.387(3)
C28 C29 1.382(3)
C28 H28A 0.9300
C29 C30 1.390(3)
C29 H29A 0.9300
C30 C31 1.363(3)
C30 H30A 0.9300
C31 C32 1.392(3)
C31 H31A 0.9300
C32 H32A 0.9300
C33 C34 1.375(3)
C33 C38 1.381(3)
C34 C35 1.384(3)
C34 H34A 0.9300
C35 C36 1.389(3)
C35 H35A 0.9300
C36 C37 1.379(3)
C36 H36A 0.9300
C37 C38 1.384(3)
C37 H37A 0.9300
C38 H38A 0.9300
